data_4086525
loop_
_publ_author_name
'Wan, Kai Y.'
'Lough, Alan J.'
'Morris, Robert H.'

_publ_section_title
;
 Transition Metal Complexes of an
 (S,S)-1,2-Diphenylethylamine-Functionalized N-Heterocyclic Carbene: A New
 Member of the Asymmetric NHC Ligand Family
;
_journal_issue 11
_journal_name_full Organometallics
_journal_page_first 1604
_journal_paper_doi 10.1021/acs.organomet.6b00031
_journal_volume 35
_journal_year 2016
_chemical_absolute_configuration ad
_chemical_formula_moiety 'C18 H19 Ag N3, F6 P, C4 H10 O'
_chemical_formula_sum 'C22 H29 Ag F6 N3 O P'
_chemical_formula_weight 604.32
_chemical_name_systematic
; 
 ? 
;
_space_group_crystal_system orthorhombic
_space_group_IT_number 19
_space_group_name_Hall 'P 2ac 2ab'
_space_group_name_H-M_alt 'P 21 21 21'
_symmetry_space_group_name_Hall 'P 2ac 2ab'
_symmetry_space_group_name_H-M 'P 21 21 21'
_atom_sites_solution_hydrogens mixed
_audit_creation_method SHELXL-2013
_cell_angle_alpha 90
_cell_angle_beta 90
_cell_angle_gamma 90
_cell_formula_units_Z 4
_cell_length_a 12.1182(3)
_cell_length_b 12.9197(4)
_cell_length_c 15.7571(5)
_cell_measurement_reflns_used 9912
_cell_measurement_temperature 147(2)
_cell_measurement_theta_max 27.53
_cell_measurement_theta_min 2.59
_cell_volume 2466.99(13)
_computing_cell_refinement APEX2
_computing_data_collection 'APEX2 (Bruker, 2007)'
_computing_data_reduction 'SAINT (Bruker, 2007)'
_computing_molecular_graphics 'PLATON (Spek, 2009)'
_computing_publication_material 'SHELXTL (Sheldrick, 2008)'
_computing_structure_refinement 'SHELXL-2013 (Sheldrick, 2013)'
_computing_structure_solution 'SHELXS-97 (Sheldrick, 2008)'
_diffrn_ambient_temperature 147(2)
_diffrn_measured_fraction_theta_full 1.000
_diffrn_measured_fraction_theta_max 0.999
_diffrn_measurement_device_type 'Bruker Kappa APEX-DUO CCD'
_diffrn_measurement_method '\f and \w scans'
_diffrn_radiation_type MoK\a
_diffrn_radiation_wavelength 0.71073
_diffrn_reflns_av_R_equivalents 0.0311
_diffrn_reflns_av_unetI/netI 0.0378
_diffrn_reflns_Laue_measured_fraction_full 1.000
_diffrn_reflns_Laue_measured_fraction_max 0.999
_diffrn_reflns_limit_h_max 12
_diffrn_reflns_limit_h_min -15
_diffrn_reflns_limit_k_max 16
_diffrn_reflns_limit_k_min -16
_diffrn_reflns_limit_l_max 20
_diffrn_reflns_limit_l_min -20
_diffrn_reflns_number 18456
_diffrn_reflns_point_group_measured_fraction_full 1.000
_diffrn_reflns_point_group_measured_fraction_max 0.998
_diffrn_reflns_theta_full 25.242
_diffrn_reflns_theta_max 27.556
_diffrn_reflns_theta_min 2.038
_diffrn_source 'sealed tube with Bruker Triumph monochromator'
_exptl_absorpt_coefficient_mu 0.947
_exptl_absorpt_correction_T_max 0.7456
_exptl_absorpt_correction_T_min 0.6652
_exptl_absorpt_correction_type multi-scan
_exptl_absorpt_process_details 'SADABS (Sheldrick, 1996)'
_exptl_crystal_colour colourless
_exptl_crystal_density_diffrn 1.627
_exptl_crystal_description needle
_exptl_crystal_F_000 1224
_exptl_crystal_size_max 0.310
_exptl_crystal_size_mid 0.140
_exptl_crystal_size_min 0.130
_refine_diff_density_max 0.781
_refine_diff_density_min -0.593
_refine_diff_density_rms 0.084
_refine_ls_abs_structure_details
; 
 Flack x determined using 2241 quotients [(I+)-(I-)]/[(I+)+(I-)] 
 (Parsons and Flack (2004), Acta Cryst. A60, s61). 
;
_refine_ls_abs_structure_Flack -0.045(14)
_refine_ls_extinction_coef .
_refine_ls_extinction_method none
_refine_ls_goodness_of_fit_ref 1.050
_refine_ls_hydrogen_treatment constr
_refine_ls_matrix_type full
_refine_ls_number_parameters 309
_refine_ls_number_reflns 5693
_refine_ls_number_restraints 0
_refine_ls_restrained_S_all 1.050
_refine_ls_R_factor_all 0.0383
_refine_ls_R_factor_gt 0.0351
_refine_ls_shift/su_max 0.000
_refine_ls_shift/su_mean 0.000
_refine_ls_structure_factor_coef Fsqd
_refine_ls_weighting_details 'w=1/[\s^2^(Fo^2^)+(0.0452P)^2^+2.1703P] where P=(Fo^2^+2Fc^2^)/3'
_refine_ls_weighting_scheme calc
_refine_ls_wR_factor_gt 0.0907
_refine_ls_wR_factor_ref 0.0925
_reflns_Friedel_coverage 0.778
_reflns_Friedel_fraction_full 1.000
_reflns_Friedel_fraction_max 0.997
_reflns_number_gt 5351
_reflns_number_total 5693
_reflns_threshold_expression 'I > 2\s(I)'
_cod_data_source_file om6b00031_si_003.cif
_cod_data_source_block Complex_10
_cod_database_code 4086525
_shelx_space_group_comment
; 
The symmetry employed for this shelxl refinement is uniquely defined 
by the following loop, which should always be used as a source of 
symmetry information in preference to the above space-group names. 
They are only intended as comments. 
;
_shelx_estimated_absorpt_t_min 0.758
_shelx_estimated_absorpt_t_max 0.887
_shelxl_version_number 2013-4

loop_
_space_group_symop_operation_xyz
'x, y, z'
'-x+1/2, -y, z+1/2'
'-x, y+1/2, -z+1/2'
'x+1/2, -y+1/2, -z'

loop_
_atom_site_label
_atom_site_type_symbol
_atom_site_fract_x
_atom_site_fract_y
_atom_site_fract_z
_atom_site_U_iso_or_equiv
_atom_site_adp_type
_atom_site_occupancy
_atom_site_site_symmetry_order
_atom_site_calc_flag
_atom_site_refinement_flags_posn
_atom_site_refinement_flags_adp
_atom_site_refinement_flags_occupancy
_atom_site_disorder_assembly
_atom_site_disorder_group
Ag1 Ag 0.06156(3) 0.27374(3) 0.57058(2) 0.03029(11) Uani 1 1 d . . . . .
N1 N 0.2742(4) 0.3953(3) 0.6057(3) 0.0292(9) Uani 1 1 d . . . . .
N2 N 0.2107(4) 0.3320(3) 0.7212(3) 0.0336(9) Uani 1 1 d . . . . .
N3 N 0.4222(4) 0.2835(3) 0.4977(3) 0.0343(9) Uani 1 1 d . . . . .
H1N H 0.4352 0.2781 0.5490 0.047(17) Uiso 1 1 d R . . . .
H2N H 0.3595 0.2427 0.4868 0.045(18) Uiso 1 1 d R . . . .
C1 C 0.1916(4) 0.3363(3) 0.6366(3) 0.0263(9) Uani 1 1 d . . . . .
C2 C 0.3426(5) 0.4292(5) 0.6710(4) 0.0397(13) Uani 1 1 d . . . . .
H2A H 0.4058 0.4721 0.6658 0.048 Uiso 1 1 calc R U . . .
C3 C 0.3013(5) 0.3890(5) 0.7427(3) 0.0406(13) Uani 1 1 d . . . . .
H3A H 0.3299 0.3984 0.7983 0.049 Uiso 1 1 calc R U . . .
C4 C 0.1424(5) 0.2744(5) 0.7810(3) 0.0458(13) Uani 1 1 d . . . . .
H4A H 0.0748 0.2515 0.7525 0.069 Uiso 1 1 calc R U . . .
H4B H 0.1233 0.3190 0.8291 0.069 Uiso 1 1 calc R U . . .
H4C H 0.1833 0.2139 0.8015 0.069 Uiso 1 1 calc R U . . .
C5 C 0.2845(4) 0.4231(4) 0.5153(3) 0.0265(10) Uani 1 1 d . . . . .
H5A H 0.2301 0.3797 0.4835 0.032 Uiso 1 1 calc R U . . .
C6 C 0.2513(4) 0.5353(4) 0.5024(3) 0.0306(10) Uani 1 1 d . . . . .
C7 C 0.1430(5) 0.5568(5) 0.4799(4) 0.0417(13) Uani 1 1 d . . . . .
H7A H 0.0929 0.5017 0.4694 0.050 Uiso 1 1 calc R U . . .
C8 C 0.1075(6) 0.6584(6) 0.4727(5) 0.0548(17) Uani 1 1 d . . . . .
H8A H 0.0333 0.6722 0.4568 0.066 Uiso 1 1 calc R U . . .
C9 C 0.1775(7) 0.7389(6) 0.4879(5) 0.0593(19) Uani 1 1 d . . . . .
H9A H 0.1518 0.8082 0.4842 0.071 Uiso 1 1 calc R U . . .
C10 C 0.2849(6) 0.7189(5) 0.5086(4) 0.0532(15) Uani 1 1 d . . . . .
H10A H 0.3346 0.7748 0.5174 0.064 Uiso 1 1 calc R U . . .
C11 C 0.3221(5) 0.6180(5) 0.5167(4) 0.0423(13) Uani 1 1 d . . . . .
H11A H 0.3966 0.6052 0.5322 0.051 Uiso 1 1 calc R U . . .
C12 C 0.3992(4) 0.3944(4) 0.4822(3) 0.0262(10) Uani 1 1 d . . . . .
H12A H 0.4551 0.4362 0.5140 0.031 Uiso 1 1 calc R U . . .
C13 C 0.4131(4) 0.4164(4) 0.3881(3) 0.0297(11) Uani 1 1 d . . . . .
C14 C 0.4964(4) 0.4802(5) 0.3595(4) 0.0372(12) Uani 1 1 d . . . . .
H14A H 0.5421 0.5144 0.3997 0.045 Uiso 1 1 calc R U . . .
C15 C 0.5155(5) 0.4960(5) 0.2735(4) 0.0464(15) Uani 1 1 d . . . . .
H15A H 0.5736 0.5402 0.2554 0.056 Uiso 1 1 calc R U . . .
C16 C 0.4500(6) 0.4475(6) 0.2151(4) 0.0505(16) Uani 1 1 d . . . . .
H16A H 0.4629 0.4576 0.1562 0.061 Uiso 1 1 calc R U . . .
C17 C 0.3665(6) 0.3849(6) 0.2414(4) 0.0514(16) Uani 1 1 d . . . . .
H17A H 0.3207 0.3522 0.2004 0.062 Uiso 1 1 calc R U . . .
C18 C 0.3468(5) 0.3679(5) 0.3281(4) 0.0412(13) Uani 1 1 d . . . . .
H18A H 0.2887 0.3235 0.3456 0.049 Uiso 1 1 calc R U . . .
P1 P 0.22356(16) 0.05611(15) 0.40039(14) 0.0607(6) Uani 1 1 d . . . . .
F1 F 0.1001(4) 0.0519(7) 0.3702(5) 0.121(3) Uani 1 1 d . . . . .
F2 F 0.1876(6) 0.0057(5) 0.4877(4) 0.101(2) Uani 1 1 d . . . . .
F3 F 0.2004(4) 0.1674(4) 0.4418(4) 0.0885(17) Uani 1 1 d . . . . .
F4 F 0.2580(4) 0.1111(4) 0.3139(3) 0.0797(15) Uani 1 1 d . . . . .
F5 F 0.2521(5) -0.0530(4) 0.3623(4) 0.0873(18) Uani 1 1 d . . . . .
F6 F 0.3482(4) 0.0660(4) 0.4322(4) 0.0814(14) Uani 1 1 d . . . . .
O1S O 0.4289(8) 0.1544(5) 0.6479(5) 0.102(3) Uani 1 1 d . . . . .
C1S C 0.5238(18) 0.2050(17) 0.7790(15) 0.112(7) Uiso 0.65(2) 1 d . . P A 1
H1SA H 0.5946 0.1999 0.8089 0.168 Uiso 0.65(2) 1 calc R U P A 1
H1SB H 0.4658 0.1729 0.8135 0.168 Uiso 0.65(2) 1 calc R U P A 1
H1SC H 0.5058 0.2780 0.7695 0.168 Uiso 0.65(2) 1 calc R U P A 1
C2S C 0.5325(14) 0.1461(15) 0.6891(12) 0.092(6) Uiso 0.65(2) 1 d . . P A 1
H2SA H 0.5908 0.1781 0.6538 0.110 Uiso 0.65(2) 1 calc R U P A 1
H2SB H 0.5515 0.0724 0.6981 0.110 Uiso 0.65(2) 1 calc R U P A 1
C1SA C 0.565(2) 0.223(2) 0.7343(17) 0.070(7) Uiso 0.35(2) 1 d . . P A 2
H1SD H 0.5990 0.2267 0.7906 0.105 Uiso 0.35(2) 1 calc R U P A 2
H1SE H 0.5418 0.2925 0.7167 0.105 Uiso 0.35(2) 1 calc R U P A 2
H1SF H 0.6185 0.1957 0.6935 0.105 Uiso 0.35(2) 1 calc R U P A 2
C2SA C 0.459(2) 0.148(2) 0.7378(16) 0.067(8) Uiso 0.35(2) 1 d . . P A 2
H2SC H 0.4792 0.0770 0.7552 0.080 Uiso 0.35(2) 1 calc R U P A 2
H2SD H 0.4009 0.1756 0.7754 0.080 Uiso 0.35(2) 1 calc R U P A 2
C3S C 0.3356(11) 0.0880(8) 0.6583(7) 0.093(4) Uani 1 1 d . . . . .
H3SA H 0.2749 0.1126 0.6215 0.112 Uiso 1 1 calc R U . . .
H3SB H 0.3100 0.0918 0.7179 0.112 Uiso 1 1 calc R U . . .
C4S C 0.3612(11) -0.0206(7) 0.6370(8) 0.095(3) Uani 1 1 d . . . . .
H4SA H 0.2949 -0.0631 0.6444 0.142 Uiso 1 1 calc R U . . .
H4SB H 0.4197 -0.0460 0.6746 0.142 Uiso 1 1 calc R U . . .
H4SC H 0.3861 -0.0248 0.5779 0.142 Uiso 1 1 calc R U . . .

loop_
_atom_site_aniso_label
_atom_site_aniso_U_11
_atom_site_aniso_U_22
_atom_site_aniso_U_33
_atom_site_aniso_U_23
_atom_site_aniso_U_13
_atom_site_aniso_U_12
Ag1 0.03478(18) 0.02822(17) 0.02788(16) 0.00000(16) 0.00376(16) -0.00573(16)
N1 0.036(2) 0.030(2) 0.0206(19) -0.0001(16) -0.0013(17) -0.0036(18)
N2 0.049(3) 0.030(2) 0.0226(19) 0.0009(17) 0.0018(18) 0.0005(19)
N3 0.042(2) 0.033(2) 0.0279(19) 0.0067(18) 0.0024(17) 0.005(2)
C1 0.036(2) 0.022(2) 0.022(2) -0.0024(17) 0.0030(19) 0.0003(19)
C2 0.044(3) 0.041(3) 0.034(3) 0.002(2) -0.005(2) -0.011(3)
C3 0.057(4) 0.041(3) 0.023(2) -0.002(2) -0.006(2) -0.001(3)
C4 0.068(4) 0.039(3) 0.030(2) 0.009(3) 0.013(2) 0.002(3)
C5 0.030(2) 0.030(2) 0.020(2) -0.0013(18) -0.0003(18) -0.0037(19)
C6 0.033(3) 0.035(3) 0.024(2) 0.004(2) 0.0031(19) -0.001(2)
C7 0.037(3) 0.046(3) 0.041(3) 0.010(3) 0.002(2) 0.001(3)
C8 0.048(3) 0.056(4) 0.060(4) 0.019(3) 0.003(3) 0.016(3)
C9 0.081(5) 0.042(3) 0.055(4) 0.013(3) 0.017(4) 0.017(3)
C10 0.068(4) 0.036(3) 0.056(4) 0.004(3) 0.011(3) -0.004(3)
C11 0.045(3) 0.036(3) 0.046(3) -0.001(2) 0.004(3) -0.002(2)
C12 0.027(2) 0.026(2) 0.025(2) 0.0018(18) -0.0023(18) -0.0027(19)
C13 0.029(3) 0.033(2) 0.027(2) 0.0033(19) 0.0009(18) 0.0044(19)
C14 0.033(3) 0.037(3) 0.042(3) 0.008(2) 0.003(2) 0.001(2)
C15 0.044(3) 0.050(4) 0.046(3) 0.016(3) 0.016(3) 0.006(3)
C16 0.056(4) 0.065(4) 0.030(3) 0.015(3) 0.010(3) 0.023(3)
C17 0.056(4) 0.067(4) 0.031(3) -0.005(3) -0.010(3) 0.012(3)
C18 0.040(3) 0.052(3) 0.032(3) 0.000(2) -0.005(2) -0.001(3)
P1 0.0599(11) 0.0503(10) 0.0718(12) -0.0321(9) 0.0386(9) -0.0174(8)
F1 0.061(3) 0.182(7) 0.121(5) -0.078(5) 0.029(3) -0.028(4)
F2 0.134(5) 0.091(4) 0.080(4) -0.020(3) 0.062(4) -0.041(4)
F3 0.091(3) 0.072(3) 0.103(4) -0.053(3) 0.037(3) -0.005(3)
F4 0.087(3) 0.069(3) 0.083(3) -0.011(3) 0.036(3) 0.005(3)
F5 0.112(4) 0.050(2) 0.100(4) -0.034(3) 0.047(3) -0.017(3)
F6 0.065(3) 0.088(3) 0.091(4) -0.023(4) 0.016(3) -0.011(2)
O1S 0.150(7) 0.070(4) 0.085(5) 0.024(3) -0.051(5) -0.018(5)
C3S 0.142(10) 0.057(5) 0.081(7) 0.000(5) 0.035(7) 0.000(6)
C4S 0.127(9) 0.057(5) 0.099(8) 0.020(5) 0.016(7) 0.008(6)

loop_
_atom_type_symbol
_atom_type_description
_atom_type_scat_dispersion_real
_atom_type_scat_dispersion_imag
_atom_type_scat_source
C C 0.0033 0.0016 'International Tables Vol C Tables 4.2.6.8 and 6.1.1.4'
H H 0.0000 0.0000 'International Tables Vol C Tables 4.2.6.8 and 6.1.1.4'
N N 0.0061 0.0033 'International Tables Vol C Tables 4.2.6.8 and 6.1.1.4'
F F 0.0171 0.0103 'International Tables Vol C Tables 4.2.6.8 and 6.1.1.4'
P P 0.1023 0.0942 'International Tables Vol C Tables 4.2.6.8 and 6.1.1.4'
Ag Ag -0.8971 1.1015 'International Tables Vol C Tables 4.2.6.8 and 6.1.1.4'
O O 0.0106 0.0060 'International Tables Vol C Tables 4.2.6.8 and 6.1.1.4'

loop_
_geom_angle_atom_site_label_1
_geom_angle_atom_site_label_2
_geom_angle_atom_site_label_3
_geom_angle
_geom_angle_site_symmetry_1
_geom_angle_site_symmetry_3
C1 Ag1 N3 176.97(18) . 4_456
C1 N1 C2 110.7(4) . .
C1 N1 C5 123.3(4) . .
C2 N1 C5 126.0(5) . .
C1 N2 C3 111.0(4) . .
C1 N2 C4 124.0(5) . .
C3 N2 C4 124.9(5) . .
C12 N3 Ag1 113.6(3) . 4_556
C12 N3 H1N 106.2 . .
Ag1 N3 H1N 108.2 4_556 .
C12 N3 H2N 111.2 . .
Ag1 N3 H2N 110.6 4_556 .
H1N N3 H2N 106.6 . .
N1 C1 N2 104.5(4) . .
N1 C1 Ag1 127.6(3) . .
N2 C1 Ag1 127.8(4) . .
C3 C2 N1 106.2(5) . .
C3 C2 H2A 126.9 . .
N1 C2 H2A 126.9 . .
C2 C3 N2 107.5(5) . .
C2 C3 H3A 126.2 . .
N2 C3 H3A 126.2 . .
N2 C4 H4A 109.5 . .
N2 C4 H4B 109.5 . .
H4A C4 H4B 109.5 . .
N2 C4 H4C 109.5 . .
H4A C4 H4C 109.5 . .
H4B C4 H4C 109.5 . .
N1 C5 C6 109.8(4) . .
N1 C5 C12 110.3(4) . .
C6 C5 C12 115.3(4) . .
N1 C5 H5A 107.0 . .
C6 C5 H5A 107.0 . .
C12 C5 H5A 107.0 . .
C7 C6 C11 118.1(5) . .
C7 C6 C5 118.5(5) . .
C11 C6 C5 123.3(5) . .
C8 C7 C6 120.3(6) . .
C8 C7 H7A 119.9 . .
C6 C7 H7A 119.9 . .
C9 C8 C7 121.0(6) . .
C9 C8 H8A 119.5 . .
C7 C8 H8A 119.5 . .
C8 C9 C10 119.4(7) . .
C8 C9 H9A 120.3 . .
C10 C9 H9A 120.3 . .
C9 C10 C11 120.6(7) . .
C9 C10 H10A 119.7 . .
C11 C10 H10A 119.7 . .
C10 C11 C6 120.5(6) . .
C10 C11 H11A 119.7 . .
C6 C11 H11A 119.7 . .
N3 C12 C13 108.8(4) . .
N3 C12 C5 110.4(4) . .
C13 C12 C5 112.8(4) . .
N3 C12 H12A 108.2 . .
C13 C12 H12A 108.2 . .
C5 C12 H12A 108.2 . .
C14 C13 C18 118.0(5) . .
C14 C13 C12 120.8(5) . .
C18 C13 C12 121.0(5) . .
C13 C14 C15 121.9(6) . .
C13 C14 H14A 119.0 . .
C15 C14 H14A 119.0 . .
C16 C15 C14 119.5(6) . .
C16 C15 H15A 120.3 . .
C14 C15 H15A 120.3 . .
C17 C16 C15 120.0(5) . .
C17 C16 H16A 120.0 . .
C15 C16 H16A 120.0 . .
C16 C17 C18 121.0(6) . .
C16 C17 H17A 119.5 . .
C18 C17 H17A 119.5 . .
C13 C18 C17 119.6(6) . .
C13 C18 H18A 120.2 . .
C17 C18 H18A 120.2 . .
F1 P1 F5 93.6(4) . .
F1 P1 F2 89.2(4) . .
F5 P1 F2 91.3(3) . .
F1 P1 F4 90.3(4) . .
F5 P1 F4 90.9(3) . .
F2 P1 F4 177.8(3) . .
F1 P1 F6 177.3(4) . .
F5 P1 F6 89.0(3) . .
F2 P1 F6 91.2(4) . .
F4 P1 F6 89.1(3) . .
F1 P1 F3 89.3(4) . .
F5 P1 F3 177.1(4) . .
F2 P1 F3 88.1(3) . .
F4 P1 F3 89.7(3) . .
F6 P1 F3 88.1(3) . .
C2S O1S C3S 127.1(10) . .
C3S O1S C2SA 93.3(12) . .
C2S C1S H1SA 109.5 . .
C2S C1S H1SB 109.5 . .
H1SA C1S H1SB 109.5 . .
C2S C1S H1SC 109.5 . .
H1SA C1S H1SC 109.5 . .
H1SB C1S H1SC 109.5 . .
O1S C2S C1S 108.1(14) . .
O1S C2S H2SA 110.1 . .
C1S C2S H2SA 110.1 . .
O1S C2S H2SB 110.1 . .
C1S C2S H2SB 110.1 . .
H2SA C2S H2SB 108.4 . .
C2SA C1SA H1SD 109.5 . .
C2SA C1SA H1SE 109.5 . .
H1SD C1SA H1SE 109.5 . .
C2SA C1SA H1SF 109.5 . .
H1SD C1SA H1SF 109.5 . .
H1SE C1SA H1SF 109.5 . .
O1S C2SA C1SA 97.8(18) . .
O1S C2SA H2SC 112.2 . .
C1SA C2SA H2SC 112.2 . .
O1S C2SA H2SD 112.2 . .
C1SA C2SA H2SD 112.2 . .
H2SC C2SA H2SD 109.8 . .
O1S C3S C4S 112.2(10) . .
O1S C3S H3SA 109.2 . .
C4S C3S H3SA 109.2 . .
O1S C3S H3SB 109.2 . .
C4S C3S H3SB 109.2 . .
H3SA C3S H3SB 107.9 . .
C3S C4S H4SA 109.5 . .
C3S C4S H4SB 109.5 . .
H4SA C4S H4SB 109.5 . .
C3S C4S H4SC 109.5 . .
H4SA C4S H4SC 109.5 . .
H4SB C4S H4SC 109.5 . .

loop_
_geom_bond_atom_site_label_1
_geom_bond_atom_site_label_2
_geom_bond_distance
_geom_bond_site_symmetry_2
Ag1 C1 2.053(5) .
Ag1 N3 2.135(4) 4_456
N1 C1 1.349(7) .
N1 C2 1.392(7) .
N1 C5 1.474(6) .
N2 C1 1.355(6) .
N2 C3 1.364(8) .
N2 C4 1.457(7) .
N3 C12 1.479(7) .
N3 Ag1 2.135(4) 4_556
N3 H1N 0.8267 .
N3 H2N 0.9402 .
C2 C3 1.339(8) .
C2 H2A 0.9500 .
C3 H3A 0.9500 .
C4 H4A 0.9800 .
C4 H4B 0.9800 .
C4 H4C 0.9800 .
C5 C6 1.518(7) .
C5 C12 1.530(7) .
C5 H5A 1.0000 .
C6 C7 1.388(8) .
C6 C11 1.389(8) .
C7 C8 1.386(9) .
C7 H7A 0.9500 .
C8 C9 1.362(11) .
C8 H8A 0.9500 .
C9 C10 1.367(10) .
C9 H9A 0.9500 .
C10 C11 1.386(9) .
C10 H10A 0.9500 .
C11 H11A 0.9500 .
C12 C13 1.519(7) .
C12 H12A 1.0000 .
C13 C14 1.380(7) .
C13 C18 1.390(8) .
C14 C15 1.390(9) .
C14 H14A 0.9500 .
C15 C16 1.366(10) .
C15 H15A 0.9500 .
C16 C17 1.360(11) .
C16 H16A 0.9500 .
C17 C18 1.405(8) .
C17 H17A 0.9500 .
C18 H18A 0.9500 .
P1 F1 1.571(6) .
P1 F5 1.571(5) .
P1 F2 1.583(6) .
P1 F4 1.593(6) .
P1 F6 1.597(5) .
P1 F3 1.604(4) .
O1S C2S 1.418(18) .
O1S C3S 1.428(14) .
O1S C2SA 1.47(3) .
C1S C2S 1.61(3) .
C1S H1SA 0.9800 .
C1S H1SB 0.9800 .
C1S H1SC 0.9800 .
C2S H2SA 0.9900 .
C2S H2SB 0.9900 .
C1SA C2SA 1.60(4) .
C1SA H1SD 0.9800 .
C1SA H1SE 0.9800 .
C1SA H1SF 0.9800 .
C2SA H2SC 0.9900 .
C2SA H2SD 0.9900 .
C3S C4S 1.476(14) .
C3S H3SA 0.9900 .
C3S H3SB 0.9900 .
C4S H4SA 0.9800 .
C4S H4SB 0.9800 .
C4S H4SC 0.9800 .

loop_
_geom_hbond_atom_site_label_D
_geom_hbond_atom_site_label_H
_geom_hbond_atom_site_label_A
_geom_hbond_distance_DH
_geom_hbond_distance_HA
_geom_hbond_distance_DA
_geom_hbond_angle_DHA
_geom_hbond_site_symmetry_A
N3 H1N O1S 0.83 2.23 2.897(8) 137.4 .
N3 H2N F3 0.94 2.27 3.202(7) 169.1 .
N3 H2N F6 0.94 2.44 3.126(7) 129.3 .

loop_
_geom_torsion_atom_site_label_1
_geom_torsion_atom_site_label_2
_geom_torsion_atom_site_label_3
_geom_torsion_atom_site_label_4
_geom_torsion
_geom_torsion_site_symmetry_1
_geom_torsion_site_symmetry_2
_geom_torsion_site_symmetry_3
_geom_torsion_site_symmetry_4
C2 N1 C1 N2 -1.3(6) . . . .
C5 N1 C1 N2 -178.3(4) . . . .
C2 N1 C1 Ag1 175.8(4) . . . .
C5 N1 C1 Ag1 -1.2(7) . . . .
C3 N2 C1 N1 1.5(6) . . . .
C4 N2 C1 N1 -178.9(5) . . . .
C3 N2 C1 Ag1 -175.6(4) . . . .
C4 N2 C1 Ag1 4.1(7) . . . .
C1 N1 C2 C3 0.7(7) . . . .
C5 N1 C2 C3 177.6(5) . . . .
N1 C2 C3 N2 0.3(7) . . . .
C1 N2 C3 C2 -1.1(7) . . . .
C4 N2 C3 C2 179.3(6) . . . .
C1 N1 C5 C6 105.1(5) . . . .
C2 N1 C5 C6 -71.4(7) . . . .
C1 N1 C5 C12 -126.8(5) . . . .
C2 N1 C5 C12 56.7(7) . . . .
N1 C5 C6 C7 -93.7(6) . . . .
C12 C5 C6 C7 140.9(5) . . . .
N1 C5 C6 C11 82.5(6) . . . .
C12 C5 C6 C11 -42.9(7) . . . .
C11 C6 C7 C8 -0.4(9) . . . .
C5 C6 C7 C8 176.0(6) . . . .
C6 C7 C8 C9 -0.5(10) . . . .
C7 C8 C9 C10 1.7(11) . . . .
C8 C9 C10 C11 -2.1(11) . . . .
C9 C10 C11 C6 1.3(10) . . . .
C7 C6 C11 C10 0.0(9) . . . .
C5 C6 C11 C10 -176.2(5) . . . .
Ag1 N3 C12 C13 42.1(5) 4_556 . . .
Ag1 N3 C12 C5 166.4(3) 4_556 . . .
N1 C5 C12 N3 55.3(5) . . . .
C6 C5 C12 N3 -179.6(4) . . . .
N1 C5 C12 C13 177.2(4) . . . .
C6 C5 C12 C13 -57.7(6) . . . .
N3 C12 C13 C14 -114.0(5) . . . .
C5 C12 C13 C14 123.1(5) . . . .
N3 C12 C13 C18 61.9(7) . . . .
C5 C12 C13 C18 -60.9(7) . . . .
C18 C13 C14 C15 -0.5(9) . . . .
C12 C13 C14 C15 175.6(5) . . . .
C13 C14 C15 C16 0.2(9) . . . .
C14 C15 C16 C17 0.4(10) . . . .
C15 C16 C17 C18 -0.8(10) . . . .
C14 C13 C18 C17 0.1(9) . . . .
C12 C13 C18 C17 -176.0(6) . . . .
C16 C17 C18 C13 0.6(10) . . . .
C3S O1S C2S C1S -85.7(18) . . . .
C2SA O1S C2S C1S -31.7(17) . . . .
C2S O1S C2SA C1SA 41.1(16) . . . .
C3S O1S C2SA C1SA -179.2(15) . . . .
C2S O1S C3S C4S -58.9(17) . . . .
C2SA O1S C3S C4S -95.9(14) . . . .
